data_4025823
loop_
_publ_author_name
'Stephen G. Davies'
'Ai M. Fletcher'
'Wataru Kurosawa'
'James A. Lee'
'Giovanna Poce'
'Paul M. Roberts'
'James E. Thomson'
'David M. Williamson'

_publ_contact_author_address
;Department of Chemistry
Chemistry Research Laboratory
University of Oxford
Mansfield Road
Oxford
OX1 3TA, U.K.
;
_publ_contact_author_email steve.davies@chem.ox.ac.uk
_publ_contact_author_fax '+44 1865 275633'
_publ_contact_author_name 'Stephen G. Davies'
_publ_contact_author_phone '+44 1865 275695'
_publ_section_title
;
 One-Pot Conversions of Olefins to Cyclic Carbonates and Secondary Allylic
 and Homoallylic Amines to Cyclic Carbamates
;
_journal_name_full 'Journal of Organic Chemistry'
_journal_page_first 7745
_journal_page_last 7756
_journal_paper_doi 10.1021/jo101614f
_journal_volume 75
_journal_year 2010
_chemical_formula_moiety 'C14 H19 N1 O3'
_chemical_formula_sum 'C14 H19 N O3'
_chemical_formula_weight 249.31
_space_group_IT_number 2
_symmetry_cell_setting triclinic
_symmetry_space_group_name_Hall '-P 1'
_symmetry_space_group_name_H-M 'P -1'
_atom_sites_solution_hydrogens geom
_atom_sites_solution_primary direct
_audit_creation_date 09-09-14
_audit_creation_method CRYSTALS_ver_12.85
_cell_angle_alpha 101.4022(16)
_cell_angle_beta 104.9826(16)
_cell_angle_gamma 90.623(2)
_cell_formula_units_Z 4
_cell_length_a 9.6645(4)
_cell_length_b 11.3513(4)
_cell_length_c 12.7583(5)
_cell_measurement_reflns_used 5386
_cell_measurement_temperature 150
_cell_measurement_theta_max 27
_cell_measurement_theta_min 5
_cell_volume 1322.54(9)
_computing_cell_refinement 'DENZO/SCALEPACK (Otwinowski & Minor, 1997)'
_computing_data_collection 'COLLECT (Nonius, 1997-2001).'
_computing_data_reduction 'DENZO/SCALEPACK (Otwinowski & Minor, 1997)'
_computing_molecular_graphics 'CAMERON (Watkin et al., 1996)'
_computing_publication_material 'CRYSTALS (Betteridge et al., 2003)'
_computing_structure_refinement 'CRYSTALS (Betteridge et al., 2003)'
_computing_structure_solution 'SIR92 (Altomare et al., 1994)'
_diffrn_ambient_temperature 150
_diffrn_measured_fraction_theta_full 0.990
_diffrn_measured_fraction_theta_max 0.980
_diffrn_measurement_device 'Nonius KappaCCD'
_diffrn_measurement_device_type Area
_diffrn_measurement_method \w
_diffrn_radiation_monochromator graphite
_diffrn_radiation_type 'Mo K\a'
_diffrn_radiation_wavelength 0.71073
_diffrn_reflns_av_R_equivalents 0.000
_diffrn_reflns_limit_h_max 12
_diffrn_reflns_limit_h_min -11
_diffrn_reflns_limit_k_max 14
_diffrn_reflns_limit_k_min -12
_diffrn_reflns_limit_l_max 16
_diffrn_reflns_limit_l_min -16
_diffrn_reflns_number 9400
_diffrn_reflns_theta_full 25.061
_diffrn_reflns_theta_max 27.540
_diffrn_reflns_theta_min 5.162
_diffrn_standards_number 0
_exptl_absorpt_coefficient_mu 0.088
_exptl_absorpt_correction_T_max 0.99
_exptl_absorpt_correction_T_min 0.99
_exptl_absorpt_correction_type multi-scan
_exptl_absorpt_process_details 'DENZO/SCALEPACK (Otwinowski & Minor, 1997)'
_exptl_crystal_colour colourless
_exptl_crystal_density_diffrn 1.252
_exptl_crystal_density_method 'not measured'
_exptl_crystal_description block
_exptl_crystal_F_000 536
_exptl_crystal_size_max 0.24
_exptl_crystal_size_mid 0.16
_exptl_crystal_size_min 0.12
_refine_diff_density_max 2.50
_refine_diff_density_min -1.33
_refine_ls_extinction_method None
_refine_ls_goodness_of_fit_ref 1.1043
_refine_ls_hydrogen_treatment constr
_refine_ls_matrix_type full
_refine_ls_number_parameters 326
_refine_ls_number_reflns 2904
_refine_ls_number_restraints 0
_refine_ls_R_factor_all 0.1635
_refine_ls_R_factor_gt 0.1331
_refine_ls_shift/su_max 0.000066
_refine_ls_structure_factor_coef F
_refine_ls_weighting_details
;
 Method, part 1, Chebychev polynomial, (Watkin, 1994, Prince, 1982) 
 [weight] = 1.0/[A~0~*T~0~(x)+A~1~*T~1~(x) ... +A~n-1~]*T~n-1~(x)] 
 where A~i~ are the Chebychev coefficients listed below and x= Fcalc/Fmax 
 Method = Robust Weighting (Prince, 1982) 
 W = [weight] * [1-(deltaF/6*sigmaF)^2^]^2^ 
 A~i~ are: 
 2.42 2.52 1.48 
;
_refine_ls_weighting_scheme calc
_refine_ls_wR_factor_all 0.1712
_refine_ls_wR_factor_gt 0.1386
_refine_ls_wR_factor_ref 0.1344
_reflns_limit_h_max 12
_reflns_limit_h_min -12
_reflns_limit_k_max 14
_reflns_limit_k_min -14
_reflns_limit_l_max 16
_reflns_limit_l_min 0
_reflns_number_gt 3111
_reflns_number_total 5982
_reflns_threshold_expression I>2.0\s(I)
_oxford_diffrn_Wilson_B_factor 1.04
_oxford_diffrn_Wilson_scale 5.06
_oxford_refine_ls_r_factor_ref 0.1269
_oxford_refine_ls_scale 0.645(10)
_oxford_reflns_number_all 4285
_oxford_reflns_threshold_expression_ref I>2.5\s(I)
_oxford_structure_analysis_title '9011415 SGD260a'
_cod_data_source_file jo101614f_si_001.cif
_cod_data_source_block 1
_cod_depositor_comments
;
The following automatic conversions were performed:

'_symmetry_cell_setting' value 'Triclinic' changed to 'triclinic'
according to the built-in table from CIF Core dictionary named
'cif_core.dic' version 2.4.1 from 2010-06-29.

Automatic conversion script
Id: cif_fix_values 1646 2011-03-28 12:23:43Z adriana 
;
_cod_original_sg_symbol_H-M 'P -1 '
_cod_original_formula_sum 'C14 H19 N1 O3'
_cod_database_code 4025823

loop_
_symmetry_equiv_pos_as_xyz
x,y,z
-x,-y,-z

loop_
_atom_site_label
_atom_site_type_symbol
_atom_site_fract_x
_atom_site_fract_y
_atom_site_fract_z
_atom_site_U_iso_or_equiv
_atom_site_occupancy
_atom_site_adp_type
_atom_site_refinement_flags_posn
_atom_site_refinement_flags_adp
_atom_site_refinement_flags_occupancy
_atom_site_disorder_assembly
_atom_site_disorder_group
_oxford_atom_site_special_shape
_atom_site_attached_hydrogens
O1 O 0.6038(4) 0.1692(3) 0.3230(3) 0.0246 1.0000 Uani . . . . . . .
C2 C 0.5500(5) 0.2862(4) 0.3115(4) 0.0257 1.0000 Uani . . . . . . .
C3 C 0.6697(5) 0.3664(4) 0.2979(4) 0.0257 1.0000 Uani . . . . . . .
O4 O 0.7905(4) 0.3723(3) 0.3909(3) 0.0316 1.0000 Uani . . . . . . .
C5 C 0.7151(6) 0.3200(5) 0.1930(4) 0.0299 1.0000 Uani . . . . . . .
C6 C 0.8211(6) 0.4068(5) 0.1716(5) 0.0338 1.0000 Uani . . . . . . .
C7 C 0.8846(6) 0.3534(6) 0.0770(5) 0.0437 1.0000 Uani . . . . . . .
C8 C 0.5007(6) 0.3305(5) 0.4164(4) 0.0291 1.0000 Uani . . . . . . .
N9 N 0.5653(4) 0.2479(4) 0.4860(4) 0.0278 1.0000 Uani . . . . . . .
C10 C 0.6136(5) 0.1536(4) 0.4273(4) 0.0254 1.0000 Uani . . . . . . .
O11 O 0.6602(4) 0.0631(3) 0.4568(3) 0.0336 1.0000 Uani . . . . . . .
C12 C 0.5207(6) 0.2386(4) 0.5852(4) 0.0266 1.0000 Uani . . . . . . .
C13 C 0.5778(5) 0.3407(5) 0.6835(4) 0.0257 1.0000 Uani . . . . . . .
C14 C 0.5271(6) 0.3453(5) 0.7764(5) 0.0324 1.0000 Uani . . . . . . .
C15 C 0.5778(7) 0.4361(6) 0.8702(5) 0.0405 1.0000 Uani . . . . . . .
C16 C 0.6801(7) 0.5245(5) 0.8710(5) 0.0447 1.0000 Uani . . . . . . .
C17 C 0.7290(6) 0.5206(5) 0.7794(5) 0.0373 1.0000 Uani . . . . . . .
C18 C 0.6787(5) 0.4290(5) 0.6865(4) 0.0298 1.0000 Uani . . . . . . .
O19 O 0.1050(4) 0.2515(3) 0.3209(3) 0.0267 1.0000 Uani . . . . . . .
C20 C 0.1143(5) 0.3139(5) 0.4258(4) 0.0260 1.0000 Uani . . . . . . .
O21 O 0.1645(4) 0.4173(3) 0.4547(3) 0.0359 1.0000 Uani . . . . . . .
N22 N 0.0620(4) 0.2467(4) 0.4828(3) 0.0264 1.0000 Uani . . . . . . .
C23 C -0.0053(6) 0.1337(5) 0.4131(5) 0.0305 1.0000 Uani . . . . . . .
C24 C 0.0497(6) 0.1300(5) 0.3091(4) 0.0291 1.0000 Uani . . . . . . .
C25 C 0.1666(5) 0.0433(4) 0.2985(4) 0.0253 1.0000 Uani . . . . . . .
O26 O 0.2867(4) 0.0813(3) 0.3914(3) 0.0300 1.0000 Uani . . . . . . .
C27 C 0.2134(6) 0.0380(5) 0.1930(4) 0.0299 1.0000 Uani . . . . . . .
C28 C 0.3196(6) -0.0564(5) 0.1766(5) 0.0365 1.0000 Uani . . . . . . .
C29 C 0.3747(7) -0.0576(6) 0.0756(5) 0.0476 1.0000 Uani . . . . . . .
C30 C 0.0203(6) 0.2992(4) 0.5832(4) 0.0284 1.0000 Uani . . . . . . .
C31 C 0.0798(6) 0.2414(5) 0.6804(4) 0.0284 1.0000 Uani . . . . . . .
C32 C 0.0323(6) 0.2770(5) 0.7756(4) 0.0318 1.0000 Uani . . . . . . .
C33 C 0.0859(6) 0.2292(5) 0.8686(5) 0.0397 1.0000 Uani . . . . . . .
C34 C 0.1871(6) 0.1424(5) 0.8659(5) 0.0387 1.0000 Uani . . . . . . .
C35 C 0.2336(6) 0.1056(5) 0.7736(5) 0.0348 1.0000 Uani . . . . . . .
C36 C 0.1808(5) 0.1556(5) 0.6817(5) 0.0305 1.0000 Uani . . . . . . .
H21 H 0.4690 0.2764 0.2471 0.0303 1.0000 Uiso R . . . . . .
H31 H 0.6361 0.4468 0.2965 0.0300 1.0000 Uiso R . . . . . .
H51 H 0.7543 0.2430 0.1973 0.0379 1.0000 Uiso R . . . . . .
H52 H 0.6287 0.3095 0.1311 0.0381 1.0000 Uiso R . . . . . .
H61 H 0.8989 0.4297 0.2390 0.0411 1.0000 Uiso R . . . . . .
H62 H 0.7727 0.4772 0.1532 0.0408 1.0000 Uiso R . . . . . .
H71 H 0.9494 0.4120 0.0663 0.0697 1.0000 Uiso R . . . . . .
H72 H 0.9359 0.2843 0.0947 0.0700 1.0000 Uiso R . . . . . .
H73 H 0.8091 0.3272 0.0101 0.0701 1.0000 Uiso R . . . . . .
H81 H 0.5385 0.4125 0.4502 0.0381 1.0000 Uiso R . . . . . .
H82 H 0.3965 0.3262 0.3993 0.0379 1.0000 Uiso R . . . . . .
H121 H 0.5514 0.1621 0.6042 0.0321 1.0000 Uiso R . . . . . .
H122 H 0.4155 0.2366 0.5644 0.0322 1.0000 Uiso R . . . . . .
H141 H 0.4582 0.2864 0.7759 0.0419 1.0000 Uiso R . . . . . .
H151 H 0.5436 0.4375 0.9321 0.0489 1.0000 Uiso R . . . . . .
H161 H 0.7125 0.5866 0.9329 0.0509 1.0000 Uiso R . . . . . .
H171 H 0.7961 0.5799 0.7789 0.0451 1.0000 Uiso R . . . . . .
H181 H 0.7128 0.4272 0.6239 0.0392 1.0000 Uiso R . . . . . .
H231 H 0.0259 0.0664 0.4477 0.0383 1.0000 Uiso R . . . . . .
H232 H -0.1094 0.1348 0.3945 0.0377 1.0000 Uiso R . . . . . .
H241 H -0.0305 0.1106 0.2426 0.0376 1.0000 Uiso R . . . . . .
H251 H 0.1307 -0.0382 0.2994 0.0294 1.0000 Uiso R . . . . . .
H271 H 0.2545 0.1159 0.1927 0.0370 1.0000 Uiso R . . . . . .
H272 H 0.1279 0.0178 0.1304 0.0368 1.0000 Uiso R . . . . . .
H281 H 0.4007 -0.0387 0.2419 0.0438 1.0000 Uiso R . . . . . .
H282 H 0.2759 -0.1351 0.1711 0.0440 1.0000 Uiso R . . . . . .
H291 H 0.4354 -0.1236 0.0680 0.0788 1.0000 Uiso R . . . . . .
H292 H 0.4295 0.0173 0.0871 0.0788 1.0000 Uiso R . . . . . .
H293 H 0.2964 -0.0663 0.0105 0.0789 1.0000 Uiso R . . . . . .
H301 H 0.0522 0.3843 0.6023 0.0356 1.0000 Uiso R . . . . . .
H302 H -0.0845 0.2901 0.5652 0.0365 1.0000 Uiso R . . . . . .
H321 H -0.0372 0.3343 0.7762 0.0390 1.0000 Uiso R . . . . . .
H331 H 0.0548 0.2549 0.9322 0.0471 1.0000 Uiso R . . . . . .
H341 H 0.2229 0.1087 0.9273 0.0461 1.0000 Uiso R . . . . . .
H351 H 0.3007 0.0468 0.7715 0.0409 1.0000 Uiso R . . . . . .
H361 H 0.2107 0.1295 0.6180 0.0372 1.0000 Uiso R . . . . . .
H261 H 0.3011 0.0276 0.4269 0.0461 1.0000 Uiso R . . . . . .
H41 H 0.8095 0.4451 0.4004 0.0483 1.0000 Uiso R . . . . . .

loop_
_atom_site_aniso_label
_atom_site_aniso_U_11
_atom_site_aniso_U_22
_atom_site_aniso_U_33
_atom_site_aniso_U_23
_atom_site_aniso_U_13
_atom_site_aniso_U_12
O1 0.0342(19) 0.0202(18) 0.0220(18) 0.0048(14) 0.0116(15) 0.0024(14)
C2 0.029(3) 0.019(2) 0.025(3) 0.002(2) 0.003(2) 0.003(2)
C3 0.032(3) 0.020(3) 0.025(3) 0.003(2) 0.007(2) 0.002(2)
O4 0.039(2) 0.030(2) 0.0244(19) 0.0059(15) 0.0052(16) 0.0027(16)
C5 0.038(3) 0.024(3) 0.030(3) 0.008(2) 0.013(2) 0.004(2)
C6 0.033(3) 0.036(3) 0.033(3) 0.012(2) 0.008(2) 0.004(2)
C7 0.035(3) 0.064(4) 0.039(3) 0.016(3) 0.019(3) 0.002(3)
C8 0.040(3) 0.030(3) 0.024(3) 0.012(2) 0.015(2) 0.015(2)
N9 0.032(2) 0.029(2) 0.028(2) 0.0112(19) 0.0141(19) 0.0076(19)
C10 0.021(2) 0.024(3) 0.031(3) 0.004(2) 0.007(2) 0.001(2)
O11 0.044(2) 0.027(2) 0.036(2) 0.0092(17) 0.0175(18) 0.0109(17)
C12 0.036(3) 0.026(3) 0.019(2) 0.003(2) 0.010(2) 0.001(2)
C13 0.029(3) 0.026(3) 0.026(3) 0.009(2) 0.010(2) 0.008(2)
C14 0.034(3) 0.028(3) 0.039(3) 0.014(2) 0.011(2) 0.008(2)
C15 0.053(4) 0.045(4) 0.022(3) 0.003(3) 0.010(3) 0.012(3)
C16 0.048(4) 0.031(3) 0.045(4) -0.001(3) 0.000(3) 0.004(3)
C17 0.037(3) 0.034(3) 0.040(3) 0.009(3) 0.010(3) -0.004(2)
C18 0.031(3) 0.038(3) 0.024(3) 0.010(2) 0.010(2) 0.008(2)
O19 0.0346(19) 0.0220(18) 0.0258(19) 0.0066(15) 0.0109(15) 0.0040(14)
C20 0.023(3) 0.028(3) 0.031(3) 0.012(2) 0.009(2) 0.006(2)
O21 0.049(2) 0.023(2) 0.039(2) 0.0014(16) 0.0226(19) 0.0001(17)
N22 0.035(2) 0.023(2) 0.024(2) 0.0014(17) 0.0155(19) -0.0011(18)
C23 0.036(3) 0.024(3) 0.036(3) 0.005(2) 0.020(2) -0.002(2)
C24 0.036(3) 0.028(3) 0.025(3) 0.009(2) 0.007(2) -0.002(2)
C25 0.028(3) 0.019(2) 0.028(3) 0.003(2) 0.009(2) -0.001(2)
O26 0.034(2) 0.0277(19) 0.0260(19) 0.0079(15) 0.0031(15) 0.0009(15)
C27 0.036(3) 0.028(3) 0.027(3) 0.006(2) 0.010(2) 0.000(2)
C28 0.037(3) 0.025(3) 0.045(3) 0.001(2) 0.012(3) 0.005(2)
C29 0.052(4) 0.057(4) 0.040(4) 0.012(3) 0.022(3) 0.013(3)
C30 0.040(3) 0.019(2) 0.031(3) 0.005(2) 0.018(2) 0.004(2)
C31 0.031(3) 0.024(3) 0.031(3) -0.001(2) 0.014(2) -0.003(2)
C32 0.039(3) 0.029(3) 0.028(3) 0.002(2) 0.013(2) 0.002(2)
C33 0.051(4) 0.043(3) 0.023(3) 0.001(2) 0.010(3) -0.005(3)
C34 0.039(3) 0.038(3) 0.036(3) 0.015(3) -0.001(3) 0.002(3)
C35 0.035(3) 0.022(3) 0.040(3) 0.003(2) 0.000(2) 0.002(2)
C36 0.030(3) 0.027(3) 0.036(3) 0.000(2) 0.014(2) 0.000(2)

loop_
_atom_type_symbol
_atom_type_scat_dispersion_real
_atom_type_scat_dispersion_imag
_atom_type_scat_Cromer_Mann_a1
_atom_type_scat_Cromer_Mann_b1
_atom_type_scat_Cromer_Mann_a2
_atom_type_scat_Cromer_Mann_b2
_atom_type_scat_Cromer_Mann_a3
_atom_type_scat_Cromer_Mann_b3
_atom_type_scat_Cromer_Mann_a4
_atom_type_scat_Cromer_Mann_b4
_atom_type_scat_Cromer_Mann_c
_atom_type_scat_source
C 0.0033 0.0016 2.3100 20.8439 1.0200 10.2075 1.5886 0.5687 0.8650 51.6512 0.2156 'International Tables Vol C 4.2.6.8 and 6.1.1.4'
H 0.0000 0.0000 0.4930 10.5109 0.3229 26.1257 0.1402 3.1424 0.0408 57.7998 0.0030 'International Tables Vol C 4.2.6.8 and 6.1.1.4'
N 0.0061 0.0033 12.2126 0.0057 3.1322 9.8933 2.0125 28.9975 1.1663 0.5826 -11.5290 'International Tables Vol C 4.2.6.8 and 6.1.1.4'
O 0.0106 0.0060 3.0485 13.2771 2.2868 5.7011 1.5463 0.3239 0.8670 32.9089 0.2508 'International Tables Vol C 4.2.6.8 and 6.1.1.4'

loop_
_geom_angle_atom_site_label_1
_geom_angle_site_symmetry_1
_geom_angle_atom_site_label_2
_geom_angle_site_symmetry_2
_geom_angle_atom_site_label_3
_geom_angle_site_symmetry_3
_geom_angle
_geom_angle_publ_flag
C2 . O1 . C10 . 109.4(4) yes
O1 . C2 . C3 . 108.8(4) yes
O1 . C2 . C8 . 104.5(4) yes
C3 . C2 . C8 . 114.6(4) yes
O1 . C2 . H21 . 109.4 no
C3 . C2 . H21 . 109.8 no
C8 . C2 . H21 . 109.7 no
C2 . C3 . O4 . 108.2(4) yes
C2 . C3 . C5 . 113.0(4) yes
O4 . C3 . C5 . 108.8(4) yes
C2 . C3 . H31 . 108.6 no
O4 . C3 . H31 . 109.3 no
C5 . C3 . H31 . 108.8 no
C3 . O4 . H41 . 95.6 no
C3 . C5 . C6 . 113.4(4) yes
C3 . C5 . H51 . 108.3 no
C6 . C5 . H51 . 111.1 no
C3 . C5 . H52 . 107.2 no
C6 . C5 . H52 . 107.6 no
H51 . C5 . H52 . 109.2 no
C5 . C6 . C7 . 113.6(5) yes
C5 . C6 . H61 . 107.9 no
C7 . C6 . H61 . 108.5 no
C5 . C6 . H62 . 109.2 no
C7 . C6 . H62 . 107.5 no
H61 . C6 . H62 . 110.2 no
C6 . C7 . H71 . 110.3 no
C6 . C7 . H72 . 108.9 no
H71 . C7 . H72 . 109.5 no
C6 . C7 . H73 . 109.9 no
H71 . C7 . H73 . 109.8 no
H72 . C7 . H73 . 108.4 no
C2 . C8 . N9 . 102.0(4) yes
C2 . C8 . H81 . 110.2 no
N9 . C8 . H81 . 110.9 no
C2 . C8 . H82 . 110.7 no
N9 . C8 . H82 . 113.0 no
H81 . C8 . H82 . 109.8 no
C8 . N9 . C10 . 111.2(4) yes
C8 . N9 . C12 . 121.2(4) yes
C10 . N9 . C12 . 121.5(4) yes
O1 . C10 . N9 . 110.9(4) yes
O1 . C10 . O11 . 120.9(5) yes
N9 . C10 . O11 . 128.2(5) yes
N9 . C12 . C13 . 115.0(4) yes
N9 . C12 . H121 . 107.1 no
C13 . C12 . H121 . 110.1 no
N9 . C12 . H122 . 106.5 no
C13 . C12 . H122 . 108.6 no
H121 . C12 . H122 . 109.3 no
C12 . C13 . C14 . 118.2(5) yes
C12 . C13 . C18 . 123.5(4) yes
C14 . C13 . C18 . 118.2(5) yes
C13 . C14 . C15 . 120.7(5) yes
C13 . C14 . H141 . 119.6 no
C15 . C14 . H141 . 119.7 no
C14 . C15 . C16 . 119.9(5) yes
C14 . C15 . H151 . 119.7 no
C16 . C15 . H151 . 120.4 no
C15 . C16 . C17 . 119.4(5) yes
C15 . C16 . H161 . 120.2 no
C17 . C16 . H161 . 120.4 no
C16 . C17 . C18 . 120.3(5) yes
C16 . C17 . H171 . 119.8 no
C18 . C17 . H171 . 119.8 no
C17 . C18 . C13 . 121.4(5) yes
C17 . C18 . H181 . 119.7 no
C13 . C18 . H181 . 118.9 no
C20 . O19 . C24 . 109.3(4) yes
O19 . C20 . O21 . 119.9(4) yes
O19 . C20 . N22 . 111.0(4) yes
O21 . C20 . N22 . 129.1(5) yes
C20 . N22 . C23 . 111.5(4) yes
C20 . N22 . C30 . 122.1(4) yes
C23 . N22 . C30 . 121.1(4) yes
N22 . C23 . C24 . 101.6(4) yes
N22 . C23 . H231 . 111.4 no
C24 . C23 . H231 . 111.3 no
N22 . C23 . H232 . 111.0 no
C24 . C23 . H232 . 110.8 no
H231 . C23 . H232 . 110.5 no
C23 . C24 . O19 . 104.2(4) yes
C23 . C24 . C25 . 114.5(4) yes
O19 . C24 . C25 . 109.9(4) yes
C23 . C24 . H241 . 109.7 no
O19 . C24 . H241 . 108.6 no
C25 . C24 . H241 . 109.7 no
C24 . C25 . O26 . 108.1(4) yes
C24 . C25 . C27 . 113.0(4) yes
O26 . C25 . C27 . 109.1(4) yes
C24 . C25 . H251 . 109.0 no
O26 . C25 . H251 . 108.9 no
C27 . C25 . H251 . 108.7 no
C25 . O26 . H261 . 108.4 no
C25 . C27 . C28 . 113.3(4) yes
C25 . C27 . H271 . 110.0 no
C28 . C27 . H271 . 109.4 no
C25 . C27 . H272 . 107.7 no
C28 . C27 . H272 . 107.8 no
H271 . C27 . H272 . 108.5 no
C27 . C28 . C29 . 114.1(5) yes
C27 . C28 . H281 . 107.0 no
C29 . C28 . H281 . 108.2 no
C27 . C28 . H282 . 109.5 no
C29 . C28 . H282 . 108.9 no
H281 . C28 . H282 . 109.0 no
C28 . C29 . H291 . 108.9 no
C28 . C29 . H292 . 107.9 no
H291 . C29 . H292 . 109.7 no
C28 . C29 . H293 . 110.4 no
H291 . C29 . H293 . 109.9 no
H292 . C29 . H293 . 110.0 no
N22 . C30 . C31 . 114.8(4) yes
N22 . C30 . H301 . 107.0 no
C31 . C30 . H301 . 109.9 no
N22 . C30 . H302 . 107.2 no
C31 . C30 . H302 . 107.9 no
H301 . C30 . H302 . 110.0 no
C30 . C31 . C32 . 118.4(5) yes
C30 . C31 . C36 . 123.8(5) yes
C32 . C31 . C36 . 117.8(5) yes
C31 . C32 . C33 . 120.9(5) yes
C31 . C32 . H321 . 119.2 no
C33 . C32 . H321 . 119.8 no
C32 . C33 . C34 . 119.2(5) yes
C32 . C33 . H331 . 120.2 no
C34 . C33 . H331 . 120.6 no
C33 . C34 . C35 . 120.7(5) yes
C33 . C34 . H341 . 120.2 no
C35 . C34 . H341 . 119.0 no
C34 . C35 . C36 . 119.5(5) yes
C34 . C35 . H351 . 120.8 no
C36 . C35 . H351 . 119.7 no
C31 . C36 . C35 . 121.8(5) yes
C31 . C36 . H361 . 118.4 no
C35 . C36 . H361 . 119.8 no

loop_
_geom_bond_atom_site_label_1
_geom_bond_site_symmetry_1
_geom_bond_atom_site_label_2
_geom_bond_site_symmetry_2
_geom_bond_distance
_geom_bond_publ_flag
O1 . C2 . 1.452(6) yes
O1 . C10 . 1.356(6) yes
C2 . C3 . 1.530(7) yes
C2 . C8 . 1.529(7) yes
C2 . H21 . 0.964 no
C3 . O4 . 1.424(6) yes
C3 . C5 . 1.514(7) yes
C3 . H31 . 0.973 no
O4 . H41 . 0.822 no
C5 . C6 . 1.524(8) yes
C5 . H51 . 0.963 no
C5 . H52 . 0.977 no
C6 . C7 . 1.517(8) yes
C6 . H61 . 0.972 no
C6 . H62 . 0.969 no
C7 . H71 . 0.961 no
C7 . H72 . 0.966 no
C7 . H73 . 0.960 no
C8 . N9 . 1.454(6) yes
C8 . H81 . 0.969 no
C8 . H82 . 0.972 no
N9 . C10 . 1.341(7) yes
N9 . C12 . 1.460(6) yes
C10 . O11 . 1.215(6) yes
C12 . C13 . 1.508(7) yes
C12 . H121 . 0.976 no
C12 . H122 . 0.980 no
C13 . C14 . 1.386(7) yes
C13 . C18 . 1.380(7) yes
C14 . C15 . 1.391(8) yes
C14 . H141 . 0.936 no
C15 . C16 . 1.398(9) yes
C15 . H151 . 0.929 no
C16 . C17 . 1.363(9) yes
C16 . H161 . 0.930 no
C17 . C18 . 1.388(8) yes
C17 . H171 . 0.931 no
C18 . H181 . 0.936 no
O19 . C20 . 1.365(6) yes
O19 . C24 . 1.439(6) yes
C20 . O21 . 1.213(6) yes
C20 . N22 . 1.329(6) yes
N22 . C23 . 1.446(7) yes
N22 . C30 . 1.459(6) yes
C23 . C24 . 1.545(7) yes
C23 . H231 . 0.969 no
C23 . H232 . 0.973 no
C24 . C25 . 1.521(7) yes
C24 . H241 . 0.976 no
C25 . O26 . 1.419(6) yes
C25 . C27 . 1.518(7) yes
C25 . H251 . 0.988 no
O26 . H261 . 0.821 no
C27 . C28 . 1.514(7) yes
C27 . H271 . 0.966 no
C27 . H272 . 0.977 no
C28 . C29 . 1.515(8) yes
C28 . H281 . 0.970 no
C28 . H282 . 0.966 no
C29 . H291 . 0.961 no
C29 . H292 . 0.962 no
C29 . H293 . 0.956 no
C30 . C31 . 1.503(7) yes
C30 . H301 . 0.975 no
C30 . H302 . 0.979 no
C31 . C32 . 1.396(7) yes
C31 . C36 . 1.386(7) yes
C32 . C33 . 1.383(8) yes
C32 . H321 . 0.940 no
C33 . C34 . 1.397(9) yes
C33 . H331 . 0.932 no
C34 . C35 . 1.359(8) yes
C34 . H341 . 0.928 no
C35 . C36 . 1.385(8) yes
C35 . H351 . 0.937 no
C36 . H361 . 0.927 no

loop_
_geom_hbond_atom_site_label_D
_geom_hbond_site_symmetry_D
_geom_hbond_atom_site_label_H
_geom_hbond_site_symmetry_H
_geom_hbond_atom_site_label_A
_geom_hbond_site_symmetry_A
_geom_hbond_angle_DHA
_geom_hbond_distance_DH
_geom_hbond_distance_HA
_geom_hbond_distance_DA
_geom_hbond_publ_flag
O26 . H261 . O11 2_656 165 0.82 1.93 2.732(8) yes
O4 . H41 . O21 2_666 130 0.82 2.13 2.729(8) yes

loop_
_oxford_twin_element_scale_factors
0.499(15)
0.501(15)
